data_4100460
_journal_name_full 'Journal of the American Chemical Society'
_journal_paper_doi 10.1021/ja0455291
_journal_year 2005
_chemical_formula_moiety 'C30 H27 N3 O4'
_chemical_formula_sum 'C30 H27 N3 O4'
_chemical_formula_weight 493.56
_space_group_IT_number 14
_symmetry_cell_setting monoclinic
_symmetry_space_group_name_Hall '-P 2yn'
_symmetry_space_group_name_H-M 'P 1 21/n 1'
_cell_angle_alpha 90
_cell_angle_beta 101.40(2)
_cell_angle_gamma 90
_cell_formula_units_Z 4
_cell_length_a 9.921(3)
_cell_length_b 18.683(3)
_cell_length_c 14.218(3)
_cell_measurement_temperature 296.2
_cell_volume 2583.3(10)
_exptl_crystal_density_diffrn 1.269
_cod_original_sg_symbol_H-M 'P 21/n'
_cod_database_code 4100460

loop_
_symmetry_equiv_pos_as_xyz
x,y,z
1/2-x,1/2+y,1/2-z
-x,-y,-z
1/2+x,1/2-y,1/2+z

loop_
_atom_site_label
_atom_site_type_symbol
_atom_site_fract_x
_atom_site_fract_y
_atom_site_fract_z
_atom_site_U_iso_or_equiv
_atom_site_adp_type
_atom_site_occupancy
_atom_site_calc_flag
_atom_site_refinement_flags
_atom_site_disorder_assembly
_atom_site_disorder_group
O(1) O 0.0497(2) 0.22367(9) 0.2383(1) 0.0673(5) Uani 1.00 d . . .
O(2) O 0.1719(2) 0.14108(9) 0.1767(1) 0.0676(5) Uani 1.00 d . . .
O(3) O 0.8673(2) 0.3493(1) 0.4694(1) 0.0827(6) Uani 1.00 d . . .
O(4) O 0.8278(2) -0.0885(1) 0.5718(1) 0.0804(6) Uani 1.00 d . . .
N(1) N 0.6385(2) 0.34745(10) 0.4130(1) 0.0644(5) Uani 1.00 d . . .
N(2) N 0.7846(2) 0.0282(1) 0.5861(1) 0.0612(5) Uani 1.00 d . . .
N(3) N 0.4825(3) -0.0610(1) 0.1511(2) 0.0799(7) Uani 1.00 d . . .
C(1) C -0.0751(2) 0.1899(1) 0.1986(2) 0.0519(5) Uani 1.00 d . . .
C(2) C -0.1632(3) 0.2253(1) 0.1279(2) 0.0700(8) Uani 1.00 d . . .
C(3) C -0.2919(3) 0.1938(2) 0.0937(2) 0.092(1) Uani 1.00 d . . .
C(4) C -0.3264(3) 0.1310(2) 0.1307(3) 0.098(1) Uani 1.00 d . . .
C(5) C -0.2353(3) 0.0972(2) 0.2009(3) 0.094(1) Uani 1.00 d . . .
C(6) C -0.1085(3) 0.1267(1) 0.2363(2) 0.0721(8) Uani 1.00 d . . .
C(7) C 0.1686(2) 0.1927(1) 0.2251(2) 0.0535(6) Uani 1.00 d . . .
C(8) C 0.2893(2) 0.2341(1) 0.2757(2) 0.0534(6) Uani 1.00 d . . .
C(9) C 0.4156(2) 0.2199(1) 0.2530(2) 0.0608(6) Uani 1.00 d . . .
C(10) C 0.5311(2) 0.2579(1) 0.2974(2) 0.0639(7) Uani 1.00 d . . .
C(11) C 0.5201(2) 0.3083(1) 0.3662(2) 0.0556(6) Uani 1.00 d . . .
C(12) C 0.3939(3) 0.3230(1) 0.3879(2) 0.0648(7) Uani 1.00 d . . .
C(13) C 0.2777(2) 0.2865(1) 0.3421(2) 0.0625(6) Uani 1.00 d . . .
C(14) C 0.6308(3) 0.4252(1) 0.4116(3) 0.0934(10) Uani 1.00 d . . .
C(15) C 0.7601(2) 0.3152(1) 0.4512(2) 0.0611(6) Uani 1.00 d . . .
C(16) C 0.7577(2) 0.2384(1) 0.4786(1) 0.0533(5) Uani 1.00 d . . .
C(17) C 0.6610(2) 0.2128(1) 0.5290(2) 0.0552(6) Uani 1.00 d . . .
C(18) C 0.6698(2) 0.1439(1) 0.5638(1) 0.0551(6) Uani 1.00 d . . .
C(19) C 0.7718(2) 0.0987(1) 0.5453(1) 0.0551(6) Uani 1.00 d . . .
C(20) C 0.8678(2) 0.1233(1) 0.4942(2) 0.0620(6) Uani 1.00 d . . .
C(21) C 0.8614(2) 0.1933(1) 0.4626(2) 0.0630(7) Uani 1.00 d . . .
C(22) C 0.8563(3) 0.0263(2) 0.6869(2) 0.0806(8) Uani 1.00 d . . .
C(23) C 0.7752(2) -0.0338(1) 0.5350(2) 0.0591(6) Uani 1.00 d . . .
C(24) C 0.6977(2) -0.0345(1) 0.4342(2) 0.0557(6) Uani 1.00 d . . .
C(25) C 0.5845(2) 0.0081(1) 0.3975(2) 0.0563(6) Uani 1.00 d . . .
C(26) C 0.5113(2) 0.0001(1) 0.3047(2) 0.0580(6) Uani 1.00 d . . .
C(27) C 0.5507(2) -0.0516(1) 0.2441(2) 0.0579(6) Uani 1.00 d . . .
C(28) C 0.6636(3) -0.0948(1) 0.2810(2) 0.0714(7) Uani 1.00 d . . .
C(29) C 0.7347(3) -0.0868(1) 0.3729(2) 0.0688(7) Uani 1.00 d . . .
C(30) C 0.3706(3) -0.0177(2) 0.1053(2) 0.0763(8) Uani 1.00 d . . .
H(1) H -0.1385 0.2692 0.1028 0.0832 Uiso 1.00 calc . . .
H(2) H -0.3559 0.2169 0.0445 0.1118 Uiso 1.00 calc . . .
H(3) H -0.4134 0.1091 0.1075 0.1167 Uiso 1.00 calc . . .
H(4) H -0.2594 0.0530 0.2276 0.1113 Uiso 1.00 calc . . .
H(5) H -0.0451 0.1038 0.2857 0.0855 Uiso 1.00 calc . . .
H(6) H 0.4233 0.1844 0.2068 0.0724 Uiso 1.00 calc . . .
H(7) H 0.6174 0.2489 0.2805 0.0763 Uiso 1.00 calc . . .
H(8) H 0.3859 0.3578 0.4352 0.0771 Uiso 1.00 calc . . .
H(9) H 0.1904 0.2975 0.3562 0.0747 Uiso 1.00 calc . . .
H(10) H 0.6529 0.4431 0.4753 0.1123 Uiso 1.00 calc . . .
H(11) H 0.6942 0.4439 0.3756 0.1123 Uiso 1.00 calc . . .
H(12) H 0.5403 0.4399 0.3826 0.1123 Uiso 1.00 calc . . .
H(13) H 0.5883 0.2431 0.5391 0.0658 Uiso 1.00 calc . . .
H(14) H 0.6059 0.1274 0.6007 0.0655 Uiso 1.00 calc . . .
H(15) H 0.9370 0.0920 0.4806 0.0745 Uiso 1.00 calc . . .
H(16) H 0.9290 0.2110 0.4294 0.0754 Uiso 1.00 calc . . .
H(17) H 0.8112 -0.0065 0.7214 0.0971 Uiso 1.00 calc . . .
H(18) H 0.9488 0.0111 0.6902 0.0971 Uiso 1.00 calc . . .
H(19) H 0.8559 0.0725 0.7141 0.0971 Uiso 1.00 calc . . .
H(20) H 0.5570 0.0440 0.4372 0.0672 Uiso 1.00 calc . . .
H(21) H 0.4344 0.0300 0.2820 0.0694 Uiso 1.00 calc . . .
H(22) H 0.6921 -0.1303 0.2412 0.0850 Uiso 1.00 calc . . .
H(23) H 0.8111 -0.1171 0.3958 0.0819 Uiso 1.00 calc . . .
H(24) H 0.4000 0.0306 0.1047 0.0919 Uiso 1.00 calc . . .
H(25) H 0.3393 -0.0337 0.0412 0.0919 Uiso 1.00 calc . . .
H(26) H 0.2978 -0.0212 0.1395 0.0919 Uiso 1.00 calc . . .
H(27) H 0.5253 -0.0890 0.1069 0.0958 Uiso 1.00 calc . . .

loop_
_atom_site_aniso_label
_atom_site_aniso_U_11
_atom_site_aniso_U_22
_atom_site_aniso_U_33
_atom_site_aniso_U_12
_atom_site_aniso_U_13
_atom_site_aniso_U_23
O(1) 0.0391(8) 0.0667(9) 0.091(1) -0.0036(7) -0.0008(7) -0.0204(8)
O(2) 0.0471(9) 0.071(1) 0.081(1) -0.0075(7) 0.0033(7) -0.0202(8)
O(3) 0.062(1) 0.085(1) 0.089(1) -0.0338(9) -0.0149(9) 0.0126(10)
O(4) 0.086(1) 0.070(1) 0.077(1) 0.0204(9) -0.0052(9) 0.0111(9)
N(1) 0.062(1) 0.056(1) 0.065(1) -0.0166(9) -0.0126(9) 0.0024(8)
N(2) 0.059(1) 0.063(1) 0.0546(10) 0.0046(9) -0.0051(8) 0.0059(8)
N(3) 0.086(2) 0.081(1) 0.064(1) 0.019(1) -0.007(1) -0.010(1)
C(1) 0.0346(10) 0.059(1) 0.059(1) -0.0030(8) 0.0030(8) -0.0081(9)
C(2) 0.053(1) 0.082(2) 0.075(1) 0.014(1) 0.010(1) 0.011(1)
C(3) 0.045(1) 0.156(3) 0.067(2) 0.024(2) -0.006(1) -0.014(2)
C(4) 0.048(2) 0.131(3) 0.118(3) -0.026(2) 0.025(2) -0.057(2)
C(5) 0.067(2) 0.083(2) 0.141(3) -0.026(2) 0.038(2) -0.022(2)
C(6) 0.060(1) 0.069(1) 0.088(2) 0.000(1) 0.016(1) 0.004(1)
C(7) 0.038(1) 0.057(1) 0.061(1) -0.0021(8) 0.0007(8) -0.0033(9)
C(8) 0.043(1) 0.059(1) 0.054(1) -0.0054(9) -0.0030(8) -0.0023(9)
C(9) 0.042(1) 0.075(1) 0.061(1) -0.0054(10) 0.0012(9) -0.014(1)
C(10) 0.043(1) 0.083(2) 0.061(1) -0.010(1) 0.0003(9) -0.010(1)
C(11) 0.047(1) 0.057(1) 0.055(1) -0.0092(9) -0.0083(9) 0.0025(9)
C(12) 0.061(1) 0.062(1) 0.065(1) -0.001(1) -0.003(1) -0.013(1)
C(13) 0.044(1) 0.069(1) 0.070(1) -0.0002(10) 0.0001(10) -0.010(1)
C(14) 0.089(2) 0.061(1) 0.113(2) -0.017(1) -0.023(2) 0.002(1)
C(15) 0.052(1) 0.070(1) 0.054(1) -0.019(1) -0.0083(9) 0.0036(10)
C(16) 0.043(1) 0.064(1) 0.049(1) -0.0125(9) -0.0021(8) -0.0017(9)
C(17) 0.048(1) 0.061(1) 0.054(1) -0.0026(9) 0.0040(9) -0.0024(9)
C(18) 0.047(1) 0.066(1) 0.052(1) -0.0020(9) 0.0090(9) 0.0014(9)
C(19) 0.048(1) 0.063(1) 0.049(1) -0.0036(9) -0.0032(9) -0.0019(9)
C(20) 0.043(1) 0.075(1) 0.066(1) 0.000(1) 0.0029(9) -0.003(1)
C(21) 0.042(1) 0.084(2) 0.061(1) -0.014(1) 0.0048(9) 0.000(1)
C(22) 0.085(2) 0.088(2) 0.059(1) 0.012(1) -0.011(1) 0.005(1)
C(23) 0.047(1) 0.065(1) 0.062(1) 0.0033(10) 0.0021(9) 0.0057(10)
C(24) 0.048(1) 0.055(1) 0.060(1) -0.0032(9) 0.0025(9) 0.0028(9)
C(25) 0.045(1) 0.062(1) 0.060(1) -0.0014(9) 0.0056(9) -0.0026(10)
C(26) 0.043(1) 0.061(1) 0.067(1) -0.0009(9) 0.0035(9) 0.0036(10)
C(27) 0.059(1) 0.053(1) 0.058(1) -0.0064(9) 0.0034(10) -0.0025(9)
C(28) 0.080(2) 0.060(1) 0.069(1) 0.013(1) 0.002(1) -0.009(1)
C(29) 0.065(1) 0.058(1) 0.077(2) 0.011(1) -0.003(1) -0.002(1)
C(30) 0.070(2) 0.083(2) 0.068(1) 0.003(1) -0.006(1) -0.004(1)

loop_
_geom_bond_atom_site_label_1
_geom_bond_atom_site_label_2
_geom_bond_distance
_geom_bond_site_symmetry_1
_geom_bond_site_symmetry_2
_geom_bond_publ_flag
O(1) C(1) 1.405(2) . . yes
O(1) C(7) 1.359(3) . . yes
O(2) C(7) 1.189(3) . . yes
O(3) C(15) 1.223(3) . . yes
O(4) C(23) 1.218(3) . . yes
N(1) C(11) 1.431(3) . . yes
N(1) C(14) 1.454(3) . . yes
N(1) C(15) 1.362(3) . . yes
N(2) C(19) 1.434(3) . . yes
N(2) C(22) 1.469(3) . . yes
N(2) C(23) 1.361(3) . . yes
N(3) C(27) 1.372(3) . . yes
N(3) C(30) 1.423(3) . . yes
C(1) C(2) 1.365(3) . . yes
C(1) C(6) 1.364(3) . . yes
C(2) C(3) 1.402(4) . . yes
C(3) C(4) 1.357(5) . . yes
C(4) C(5) 1.362(5) . . yes
C(5) C(6) 1.376(4) . . yes
C(7) C(8) 1.487(3) . . yes
C(8) C(9) 1.380(3) . . yes
C(8) C(13) 1.380(3) . . yes
C(9) C(10) 1.389(3) . . yes
C(10) C(11) 1.378(3) . . yes
C(11) C(12) 1.374(4) . . yes
C(12) C(13) 1.386(3) . . yes
C(15) C(16) 1.489(3) . . yes
C(16) C(17) 1.390(3) . . yes
C(16) C(21) 1.382(3) . . yes
C(17) C(18) 1.376(3) . . yes
C(18) C(19) 1.383(3) . . yes
C(19) C(20) 1.385(3) . . yes
C(20) C(21) 1.381(4) . . yes
C(23) C(24) 1.486(3) . . yes
C(24) C(25) 1.392(3) . . yes
C(24) C(29) 1.405(3) . . yes
C(25) C(26) 1.383(3) . . yes
C(26) C(27) 1.400(3) . . yes
C(27) C(28) 1.396(3) . . yes
C(28) C(29) 1.365(4) . . yes

loop_
_cod_related_entry_id
_cod_related_entry_database
_cod_related_entry_code
1 ChemSpider 30659923
